data_2228521
loop_
_publ_author_name
'Zhu, Li-Cai'

_publ_section_title
;
 Triethylammonium 3,4-dihydroxybenzoate
;
_journal_coeditor_code PV2348
_journal_issue 12
_journal_name_full 'Acta Crystallographica Section E'
_journal_page_first o3092
_journal_paper_doi 10.1107/S1600536810044764
_journal_volume 66
_journal_year 2010
_chemical_formula_iupac 'C6 H16 N + , C7 H5 O4 -'
_chemical_formula_moiety 'C6 H16 N +, C7 H5 O4 -'
_chemical_formula_sum 'C13 H21 N O4'
_chemical_formula_weight 255.31
_chemical_name_systematic
;
Triethylammonium 3,4-dihydroxybenzoate
;
_space_group_IT_number 61
_symmetry_cell_setting orthorhombic
_symmetry_space_group_name_Hall '-P 2ac 2ab'
_symmetry_space_group_name_H-M 'P b c a'
_atom_sites_solution_hydrogens geom
_atom_sites_solution_primary direct
_atom_sites_solution_secondary difmap
_audit_creation_method SHELXL97
_cell_angle_alpha 90.00
_cell_angle_beta 90.00
_cell_angle_gamma 90.00
_cell_formula_units_Z 8
_cell_length_a 12.4341(16)
_cell_length_b 13.7227(18)
_cell_length_c 16.150(2)
_cell_measurement_reflns_used 4281
_cell_measurement_temperature 296(2)
_cell_measurement_theta_max 27.17
_cell_measurement_theta_min 2.54
_cell_volume 2755.7(6)
_computing_cell_refinement 'SAINT (Bruker, 2004)'
_computing_data_collection 'APEX2 (Bruker, 2004)'
_computing_data_reduction 'SAINT (Bruker, 2004)'
_computing_molecular_graphics 'SHELXTL (Sheldrick, 2008)'
_computing_publication_material 'SHELXL97 (Sheldrick, 2008)'
_computing_structure_refinement 'SHELXL97 (Sheldrick, 2008)'
_computing_structure_solution 'SHELXS97 (Sheldrick, 2008)'
_diffrn_ambient_temperature 296(2)
_diffrn_measured_fraction_theta_full 0.999
_diffrn_measured_fraction_theta_max 0.999
_diffrn_measurement_device_type 'Bruker APEXII area-detector'
_diffrn_measurement_method '\f and \w'
_diffrn_radiation_monochromator graphite
_diffrn_radiation_source 'fine-focus sealed tube'
_diffrn_radiation_type MoK\a
_diffrn_radiation_wavelength 0.71073
_diffrn_reflns_av_R_equivalents 0.0279
_diffrn_reflns_av_sigmaI/netI 0.0202
_diffrn_reflns_limit_h_max 14
_diffrn_reflns_limit_h_min -14
_diffrn_reflns_limit_k_max 16
_diffrn_reflns_limit_k_min -14
_diffrn_reflns_limit_l_max 19
_diffrn_reflns_limit_l_min -16
_diffrn_reflns_number 13215
_diffrn_reflns_theta_full 25.20
_diffrn_reflns_theta_max 25.20
_diffrn_reflns_theta_min 2.52
_diffrn_standards_number 0
_exptl_absorpt_coefficient_mu 0.091
_exptl_absorpt_correction_type none
_exptl_crystal_colour colourless
_exptl_crystal_density_diffrn 1.231
_exptl_crystal_density_method 'not measured'
_exptl_crystal_description block
_exptl_crystal_F_000 1104
_exptl_crystal_size_max 0.32
_exptl_crystal_size_mid 0.28
_exptl_crystal_size_min 0.28
_refine_diff_density_max 0.180
_refine_diff_density_min -0.131
_refine_ls_extinction_coef 0.0034(5)
_refine_ls_extinction_expression Fc^*^=kFc[1+0.001xFc^2^\l^3^/sin(2\q)]^-1/4^
_refine_ls_extinction_method 'SHELXL97 (Sheldrick, 2008)'
_refine_ls_goodness_of_fit_ref 1.034
_refine_ls_hydrogen_treatment mixed
_refine_ls_matrix_type full
_refine_ls_number_parameters 172
_refine_ls_number_reflns 2483
_refine_ls_number_restraints 1
_refine_ls_restrained_S_all 1.034
_refine_ls_R_factor_all 0.0484
_refine_ls_R_factor_gt 0.0371
_refine_ls_shift/su_max 0.001
_refine_ls_shift/su_mean 0.000
_refine_ls_structure_factor_coef Fsqd
_refine_ls_weighting_details 'calc w = 1/[\s^2^(Fo^2^)+(0.0515P)^2^+0.7195P] where P=(Fo^2^+2Fc^2^)/3'
_refine_ls_weighting_scheme calc
_refine_ls_wR_factor_gt 0.0977
_refine_ls_wR_factor_ref 0.1066
_reflns_number_gt 1981
_reflns_number_total 2483
_reflns_threshold_expression I>2\s(I)
_cod_data_source_file pv2348.cif
_cod_data_source_block I
_cod_database_code 2228521
_cod_database_fobs_code 2228521

loop_
_symmetry_equiv_pos_as_xyz
'x, y, z'
'-x+1/2, -y, z+1/2'
'x+1/2, -y+1/2, -z'
'-x, y+1/2, -z+1/2'
'-x, -y, -z'
'x-1/2, y, -z-1/2'
'-x-1/2, y-1/2, z'
'x, -y-1/2, z-1/2'

loop_
_atom_site_type_symbol
_atom_site_label
_atom_site_fract_x
_atom_site_fract_y
_atom_site_fract_z
_atom_site_U_iso_or_equiv
_atom_site_adp_type
_atom_site_calc_flag
_atom_site_refinement_flags
_atom_site_occupancy
_atom_site_disorder_assembly
_atom_site_disorder_group
C C6 0.3472(2) 0.97892(16) 0.41436(15) 0.0812(7) Uani d . 1 . .
H H6A 0.3882 1.0381 0.4166 0.122 Uiso calc R 1 . .
H H6B 0.3285 0.9650 0.3579 0.122 Uiso calc R 1 . .
H H6C 0.3893 0.9263 0.4364 0.122 Uiso calc R 1 . .
C C1 0.32649(16) 0.94605(13) 0.60034(13) 0.0677(6) Uani d . 1 . .
H H1A 0.3919 0.9299 0.5706 0.081 Uiso calc R 1 . .
H H1B 0.2828 0.8876 0.6034 0.081 Uiso calc R 1 . .
C C2 0.3554(2) 0.97807(17) 0.68702(15) 0.0893(7) Uani d . 1 . .
H H2A 0.3989 1.0358 0.6844 0.134 Uiso calc R 1 . .
H H2B 0.3948 0.9271 0.7142 0.134 Uiso calc R 1 . .
H H2C 0.2908 0.9917 0.7175 0.134 Uiso calc R 1 . .
C C3 0.16443(13) 1.05597(13) 0.59298(13) 0.0589(5) Uani d . 1 . .
H H3A 0.1310 1.1040 0.5572 0.071 Uiso calc R 1 . .
H H3B 0.1820 1.0881 0.6448 0.071 Uiso calc R 1 . .
C C5 0.24679(17) 0.99035(14) 0.46451(14) 0.0679(6) Uani d . 1 . .
H H5A 0.2086 0.9287 0.4650 0.081 Uiso calc R 1 . .
H H5B 0.2008 1.0381 0.4378 0.081 Uiso calc R 1 . .
C C4 0.08368(18) 0.97565(17) 0.61030(18) 0.0940(8) Uani d . 1 . .
H H4A 0.0698 0.9401 0.5602 0.141 Uiso calc R 1 . .
H H4B 0.0179 1.0038 0.6302 0.141 Uiso calc R 1 . .
H H4C 0.1123 0.9322 0.6514 0.141 Uiso calc R 1 . .
C C7 0.79526(10) 0.26562(9) 0.58103(8) 0.0290(3) Uani d . 1 . .
H H7 0.7503 0.2736 0.5355 0.035 Uiso calc R 1 . .
C C12 0.90639(10) 0.26034(9) 0.56871(8) 0.0279(3) Uani d . 1 . .
C C13 0.95215(10) 0.27035(9) 0.48341(8) 0.0305(3) Uani d . 1 . .
C C10 0.92903(11) 0.24288(10) 0.71567(9) 0.0365(3) Uani d . 1 . .
H H10 0.9743 0.2354 0.7611 0.044 Uiso calc R 1 . .
C C9 0.81903(11) 0.24855(10) 0.72768(8) 0.0323(3) Uani d . 1 . .
C C8 0.75071(10) 0.25922(10) 0.65907(8) 0.0303(3) Uani d . 1 . .
C C11 0.97267(11) 0.24818(10) 0.63692(9) 0.0342(3) Uani d . 1 . .
H H11 1.0467 0.2436 0.6298 0.041 Uiso calc R 1 . .
O O1 1.04380(8) 0.23683(9) 0.47008(7) 0.0485(3) Uani d . 1 . .
O O2 0.89549(8) 0.31388(7) 0.42940(6) 0.0395(3) Uani d . 1 . .
O O3 0.77263(8) 0.24370(8) 0.80386(6) 0.0445(3) Uani d . 1 . .
H H3 0.8186 0.2309 0.8386 0.067 Uiso calc R 1 . .
O O4 0.64348(8) 0.26312(9) 0.67366(6) 0.0479(3) Uani d . 1 . .
H H4 0.6110 0.2621 0.6295 0.072 Uiso calc R 1 . .
N N1 0.26672(11) 1.02205(10) 0.55323(10) 0.0520(4) Uani d D 1 . .
H H12 0.3117(15) 1.0749(13) 0.5523(12) 0.078 Uiso d D 1 . .

loop_
_atom_site_aniso_label
_atom_site_aniso_U_11
_atom_site_aniso_U_22
_atom_site_aniso_U_33
_atom_site_aniso_U_12
_atom_site_aniso_U_13
_atom_site_aniso_U_23
C6 0.0982(17) 0.0615(13) 0.0840(15) 0.0088(12) 0.0014(13) -0.0160(11)
C1 0.0641(12) 0.0484(10) 0.0906(15) 0.0088(9) -0.0025(11) 0.0114(10)
C2 0.113(2) 0.0760(15) 0.0786(15) 0.0189(14) -0.0120(14) 0.0185(12)
C3 0.0446(9) 0.0473(10) 0.0848(14) 0.0007(8) 0.0011(9) 0.0004(9)
C5 0.0733(13) 0.0496(10) 0.0807(14) -0.0091(9) -0.0151(11) -0.0100(9)
C4 0.0598(13) 0.0760(15) 0.146(2) -0.0169(11) 0.0156(15) 0.0058(15)
C7 0.0235(7) 0.0362(7) 0.0274(7) -0.0005(5) -0.0044(5) -0.0015(5)
C12 0.0244(7) 0.0295(6) 0.0296(7) -0.0005(5) 0.0010(5) -0.0004(5)
C13 0.0259(7) 0.0350(7) 0.0307(7) -0.0020(5) 0.0008(6) -0.0019(6)
C10 0.0293(7) 0.0508(9) 0.0295(7) 0.0009(6) -0.0083(6) 0.0011(6)
C9 0.0326(7) 0.0384(7) 0.0261(7) -0.0026(6) 0.0008(6) 0.0001(5)
C8 0.0222(6) 0.0381(7) 0.0307(7) -0.0027(5) 0.0005(6) -0.0015(6)
C11 0.0207(6) 0.0447(8) 0.0372(8) 0.0010(6) -0.0014(6) 0.0007(6)
O1 0.0295(6) 0.0745(8) 0.0414(6) 0.0125(5) 0.0099(5) 0.0059(5)
O2 0.0382(6) 0.0515(6) 0.0290(5) 0.0071(5) 0.0002(4) 0.0011(4)
O3 0.0392(6) 0.0692(7) 0.0251(5) 0.0010(5) 0.0019(4) 0.0036(5)
O4 0.0215(5) 0.0881(9) 0.0340(6) -0.0020(5) 0.0028(4) -0.0031(6)
N1 0.0448(8) 0.0357(7) 0.0756(10) -0.0022(6) -0.0041(7) 0.0009(7)

loop_
_atom_type_symbol
_atom_type_description
_atom_type_scat_dispersion_real
_atom_type_scat_dispersion_imag
_atom_type_scat_source
C C 0.0033 0.0016 'International Tables Vol C Tables 4.2.6.8 and 6.1.1.4'
H H 0.0000 0.0000 'International Tables Vol C Tables 4.2.6.8 and 6.1.1.4'
N N 0.0061 0.0033 'International Tables Vol C Tables 4.2.6.8 and 6.1.1.4'
O O 0.0106 0.0060 'International Tables Vol C Tables 4.2.6.8 and 6.1.1.4'

loop_
_geom_angle_atom_site_label_1
_geom_angle_atom_site_label_2
_geom_angle_atom_site_label_3
_geom_angle_site_symmetry_1
_geom_angle_site_symmetry_3
_geom_angle
_geom_angle_publ_flag
C5 C6 H6A . . 109.5 ?
C5 C6 H6B . . 109.5 ?
H6A C6 H6B . . 109.5 ?
C5 C6 H6C . . 109.5 ?
H6A C6 H6C . . 109.5 ?
H6B C6 H6C . . 109.5 ?
N1 C1 C2 . . 112.85(16) ?
N1 C1 H1A . . 109.0 ?
C2 C1 H1A . . 109.0 ?
N1 C1 H1B . . 109.0 ?
C2 C1 H1B . . 109.0 ?
H1A C1 H1B . . 107.8 ?
C1 C2 H2A . . 109.5 ?
C1 C2 H2B . . 109.5 ?
H2A C2 H2B . . 109.5 ?
C1 C2 H2C . . 109.5 ?
H2A C2 H2C . . 109.5 ?
H2B C2 H2C . . 109.5 ?
N1 C3 C4 . . 114.51(16) ?
N1 C3 H3A . . 108.6 ?
C4 C3 H3A . . 108.6 ?
N1 C3 H3B . . 108.6 ?
C4 C3 H3B . . 108.6 ?
H3A C3 H3B . . 107.6 ?
C6 C5 N1 . . 113.88(16) ?
C6 C5 H5A . . 108.8 ?
N1 C5 H5A . . 108.8 ?
C6 C5 H5B . . 108.8 ?
N1 C5 H5B . . 108.8 ?
H5A C5 H5B . . 107.7 ?
C3 C4 H4A . . 109.5 ?
C3 C4 H4B . . 109.5 ?
H4A C4 H4B . . 109.5 ?
C3 C4 H4C . . 109.5 ?
H4A C4 H4C . . 109.5 ?
H4B C4 H4C . . 109.5 ?
C8 C7 C12 . . 121.57(12) ?
C8 C7 H7 . . 119.2 ?
C12 C7 H7 . . 119.2 ?
C11 C12 C7 . . 118.75(12) ?
C11 C12 C13 . . 121.11(12) ?
C7 C12 C13 . . 120.12(12) ?
O1 C13 O2 . . 124.15(13) ?
O1 C13 C12 . . 118.18(12) ?
O2 C13 C12 . . 117.67(11) ?
C9 C10 C11 . . 120.88(13) ?
C9 C10 H10 . . 119.6 ?
C11 C10 H10 . . 119.6 ?
O3 C9 C10 . . 122.90(12) ?
O3 C9 C8 . . 117.53(12) ?
C10 C9 C8 . . 119.56(13) ?
O4 C8 C7 . . 123.47(12) ?
O4 C8 C9 . . 117.53(12) ?
C7 C8 C9 . . 119.00(12) ?
C10 C11 C12 . . 120.22(12) ?
C10 C11 H11 . . 119.9 ?
C12 C11 H11 . . 119.9 ?
C9 O3 H3 . . 109.5 ?
C8 O4 H4 . . 109.5 ?
C1 N1 C3 . . 114.97(15) ?
C1 N1 C5 . . 111.29(14) ?
C3 N1 C5 . . 110.78(14) ?
C1 N1 H12 . . 105.0(13) ?
C3 N1 H12 . . 106.2(13) ?
C5 N1 H12 . . 108.1(12) ?

loop_
_geom_bond_atom_site_label_1
_geom_bond_atom_site_label_2
_geom_bond_site_symmetry_2
_geom_bond_distance
_geom_bond_publ_flag
C6 C5 . 1.496(3) ?
C6 H6A . 0.9600 ?
C6 H6B . 0.9600 ?
C6 H6C . 0.9600 ?
C1 N1 . 1.490(2) ?
C1 C2 . 1.511(3) ?
C1 H1A . 0.9700 ?
C1 H1B . 0.9700 ?
C2 H2A . 0.9600 ?
C2 H2B . 0.9600 ?
C2 H2C . 0.9600 ?
C3 N1 . 1.499(2) ?
C3 C4 . 1.517(3) ?
C3 H3A . 0.9700 ?
C3 H3B . 0.9700 ?
C5 N1 . 1.518(3) ?
C5 H5A . 0.9700 ?
C5 H5B . 0.9700 ?
C4 H4A . 0.9600 ?
C4 H4B . 0.9600 ?
C4 H4C . 0.9600 ?
C7 C8 . 1.3795(18) ?
C7 C12 . 1.3979(18) ?
C7 H7 . 0.9300 ?
C12 C11 . 1.386(2) ?
C12 C13 . 1.4968(19) ?
C13 O1 . 1.2476(17) ?
C13 O2 . 1.2705(16) ?
C10 C9 . 1.384(2) ?
C10 C11 . 1.385(2) ?
C10 H10 . 0.9300 ?
C9 O3 . 1.3606(17) ?
C9 C8 . 1.4039(19) ?
C8 O4 . 1.3551(16) ?
C11 H11 . 0.9300 ?
O3 H3 . 0.8200 ?
O4 H4 . 0.8200 ?
N1 H12 . 0.916(15) ?

loop_
_geom_hbond_atom_site_label_D
_geom_hbond_atom_site_label_H
_geom_hbond_atom_site_label_A
_geom_hbond_site_symmetry_A
_geom_hbond_distance_DH
_geom_hbond_distance_HA
_geom_hbond_distance_DA
_geom_hbond_angle_DHA
O3 H3 O2 8_566 0.82 1.85 2.6574(14) 166.1
O4 H4 O1 3_456 0.82 1.81 2.6321(15) 177.6
C7 H7 O1 3_456 0.93 2.57 3.235(2) 128.4
N1 H12 O2 3_466 0.92 1.87 2.776(2) 169.5
C1 H1B O3 4_656 0.97 2.57 3.409(2) 144.5
C3 H3A O1 1_465 0.97 2.55 3.516(2) 176.6
C3 H3B O3 6_567 0.97 2.56 3.351(2) 139.3
C10 H10 O4 6_657 0.93 2.38 3.222(2) 149.8

loop_
_cod_related_entry_id
_cod_related_entry_database
_cod_related_entry_code
1 ChemSpider 30656386
